data_7232827
loop_
_publ_author_name
'Xu, Qi-Wei'
'Wang, Qiu-Shuang'
'Li, Shan-Shan'
'Li, Xia'

_publ_section_title
;
 Cu(ii)/Ni(ii)--organic frameworks constructed from the homometallic
 clusters by 5-(2-carboxyphenoxy)isophthalic acid and N-ligand: synthesis,
 structures and visible light-driven photocatalytic properties
;
_journal_issue 29
_journal_name_full 'RSC Advances'
_journal_page_first 16305
_journal_paper_doi 10.1039/C9RA01496A
_journal_volume 9
_journal_year 2019
_chemical_formula_sum 'C60 H46 N6 Ni3 O18'
_chemical_formula_weight 1315.160
_space_group_IT_number 2
_symmetry_Int_Tables_number 2
_symmetry_space_group_name_Hall '-P 1'
_symmetry_space_group_name_H-M 'P -1'
_audit_creation_date 2016-05-29
_audit_creation_method SHELXL-97
_audit_update_record
;
2018-03-26 deposited with the CCDC.    2019-05-14 downloaded from the CCDC.
;
_cell_angle_alpha 87.730(8)
_cell_angle_beta 83.662(8)
_cell_angle_gamma 76.257(8)
_cell_formula_units_Z 1
_cell_length_a 8.034(2)
_cell_length_b 9.981(2)
_cell_length_c 18.072(4)
_cell_volume 1398.9(5)
_refine_ls_R_factor_all 0.127
_cod_data_source_file c9ra01496a2.cif
_cod_data_source_block 111_CCDC1
_cod_original_sg_symbol_Hall -P_1
_cod_database_code 7232827

loop_
_symmetry_equiv_pos_site_id
_symmetry_equiv_pos_as_xyz
1 x,y,z
2 -x,-y,-z

loop_
_atom_site_aniso_label
_atom_site_aniso_U_11
_atom_site_aniso_U_22
_atom_site_aniso_U_33
_atom_site_aniso_U_12
_atom_site_aniso_U_13
_atom_site_aniso_U_23
Ni1 0.0271(4) 0.0245(4) 0.0188(4) -0.0089(3) -0.0092(3) 0.0002(3)
Ni2 0.0278(5) 0.0199(5) 0.0174(5) -0.0021(4) -0.0090(4) -0.0009(4)
O7 0.050(2) 0.046(2) 0.027(2) -0.032(2) -0.0134(17) 0.0125(17)
O3 0.039(2) 0.0233(19) 0.033(2) -0.0073(17) -0.0211(17) -0.0015(15)
O4 0.047(2) 0.0227(19) 0.0149(17) -0.0113(17) -0.0107(16) 0.0059(15)
O6 0.047(2) 0.040(2) 0.0242(19) -0.0207(18) -0.0162(18) 0.0136(16)
O1 0.034(2) 0.033(2) 0.038(2) -0.0040(17) -0.0143(17) -0.0165(17)
O5 0.102(3) 0.072(3) 0.029(2) -0.063(3) -0.037(2) 0.020(2)
O8 0.030(2) 0.036(2) 0.034(2) -0.0062(17) -0.0113(17) 0.0063(16)
O2 0.032(2) 0.041(2) 0.049(2) 0.0026(18) -0.0196(19) -0.0193(18)
N2 0.049(3) 0.066(4) 0.036(3) -0.027(3) -0.016(2) -0.005(3)
N1 0.024(2) 0.025(2) 0.024(2) -0.008(2) -0.0047(19) -0.0024(19)
N3 0.030(2) 0.025(2) 0.026(2) -0.001(2) -0.012(2) -0.0010(19)
C1 0.030(3) 0.023(3) 0.019(3) -0.007(2) -0.005(2) 0.007(2)
C5 0.032(3) 0.043(4) 0.041(3) 0.005(3) 0.000(3) -0.008(3)
C2 0.026(3) 0.019(3) 0.018(3) -0.002(2) -0.004(2) 0.001(2)
C14 0.022(3) 0.027(3) 0.023(3) -0.004(2) -0.002(2) -0.001(2)
C4 0.026(3) 0.055(4) 0.040(3) -0.009(3) -0.011(3) -0.005(3)
C3 0.030(3) 0.039(3) 0.020(3) -0.007(3) -0.006(2) -0.001(2)
C6 0.037(3) 0.038(3) 0.029(3) -0.008(3) -0.001(3) -0.012(2)
C7 0.025(3) 0.025(3) 0.024(3) -0.008(2) -0.006(2) 0.004(2)
C8 0.023(3) 0.024(3) 0.026(3) -0.004(2) -0.006(2) -0.008(2)
C9 0.034(3) 0.032(3) 0.012(2) -0.006(3) -0.010(2) 0.003(2)
C10 0.022(3) 0.027(3) 0.012(3) -0.007(2) -0.005(2) 0.004(2)
C11 0.026(3) 0.025(3) 0.021(3) -0.010(2) -0.004(2) 0.000(2)
C12 0.027(3) 0.029(3) 0.013(3) -0.003(2) -0.008(2) -0.001(2)
C13 0.030(3) 0.027(3) 0.019(3) -0.009(2) -0.007(2) 0.001(2)
C15 0.032(3) 0.031(3) 0.026(3) -0.008(3) -0.009(2) -0.005(3)
C20 0.038(3) 0.033(3) 0.039(3) 0.003(3) -0.015(3) -0.015(3)
C19 0.037(3) 0.030(3) 0.044(3) 0.002(3) -0.021(3) -0.008(3)
C18 0.021(3) 0.026(3) 0.029(3) 0.002(2) -0.006(2) 0.001(2)
C17 0.035(3) 0.022(3) 0.050(4) 0.004(3) -0.016(3) -0.011(2)
C16 0.036(3) 0.032(3) 0.037(3) -0.001(3) -0.014(3) -0.008(3)
C28 0.068(4) 0.043(4) 0.034(4) -0.028(3) -0.011(3) -0.009(3)
C27 0.048(4) 0.042(4) 0.033(3) -0.017(3) -0.013(3) -0.007(3)
C26 0.030(3) 0.041(3) 0.024(3) -0.014(3) -0.005(2) 0.001(3)
C30 0.042(4) 0.058(4) 0.047(4) -0.007(3) -0.018(3) -0.024(3)
C29 0.045(4) 0.072(5) 0.059(4) -0.011(4) -0.023(3) -0.015(4)
C23 0.029(3) 0.037(3) 0.024(3) -0.011(3) -0.011(2) 0.000(2)
C22 0.036(3) 0.047(4) 0.038(3) -0.007(3) -0.010(3) -0.019(3)
C21 0.023(3) 0.048(4) 0.038(3) 0.000(3) -0.011(3) -0.011(3)
C25 0.030(3) 0.037(3) 0.025(3) -0.005(3) -0.004(3) -0.009(2)
C24 0.023(3) 0.046(4) 0.036(3) -0.004(3) -0.008(3) -0.008(3)
O9 0.356(10) 0.254(8) 0.140(6) -0.244(8) -0.093(7) 0.057(6)

loop_
_atom_site_label
_atom_site_type_symbol
_atom_site_fract_x
_atom_site_fract_y
_atom_site_fract_z
_atom_site_occupancy
_atom_site_symmetry_multiplicity
_atom_site_Wyckoff_symbol
_atom_site_calc_flag
_atom_site_thermal_displace_type
_atom_site_U_iso_or_equiv
Ni1 Ni 0.1022(1) 0.5385(1) 0.5439(0) 1.000 2 i d Uani 0.0225(2)
Ni2 Ni 0.0000 0.0000 1.0000 1.000 1 a d Uani 0.0218(2)
O7 O 0.0017(4) 0.4049(3) 0.6113(2) 1.000 2 i d Uani 0.0374(9)
O3 O -0.2465(4) -0.1113(3) 0.6662(2) 1.000 2 i d Uani 0.0305(8)
O4 O 0.0069(4) -0.0036(3) 0.8865(2) 1.000 2 i d Uani 0.0274(8)
O6 O -0.1678(4) 0.3368(3) 0.5393(2) 1.000 2 i d Uani 0.0349(9)
O1 O -0.2812(4) -0.3796(3) 0.5012(2) 1.000 2 i d Uani 0.0345(9)
O5 O 0.1059(5) 0.1833(4) 0.8559(2) 1.000 2 i d Uani 0.0592(12)
O8 O 0.1982(4) 0.1036(3) 0.9906(2) 1.000 2 i d Uani 0.0333(9)
H8A H 0.1919 0.1554 0.9513 1.000 2 i d Uiso 0.05000
H8B H 0.2967 0.0452 0.9870 1.000 2 i d Uiso 0.05000
O2 O -0.1086(4) -0.3132(3) 0.5713(2) 1.000 2 i d Uani 0.0411(9)
N2 N 0.7244(6) 0.7500(5) 0.8947(2) 1.000 2 i d Uani 0.0472(12)
N1 N 0.2418(5) 0.5811(4) 0.6219(2) 1.000 2 i d Uani 0.0238(9)
N3 N 0.1840(5) -0.1847(4) 0.9987(2) 1.000 2 i d Uani 0.0272(10)
C1 C -0.2527(6) -0.2998(5) 0.5477(2) 1.000 2 i d Uani 0.0238(11)
C5 C -0.6803(6) 0.0316(5) 0.6153(3) 1.000 2 i d Uani 0.0413(14)
H5 H -0.7729 0.1057 0.6276 1.000 2 i calc Uiso 0.05000
C2 C -0.3989(6) -0.1845(4) 0.5739(2) 1.000 2 i d Uani 0.0214(11)
C14 C -0.0930(6) 0.3278(5) 0.5973(3) 1.000 2 i d Uani 0.0245(12)
C4 C -0.6925(6) -0.0619(5) 0.5632(3) 1.000 2 i d Uani 0.0397(14)
H4 H -0.7951 -0.0537 0.5422 1.000 2 i calc Uiso 0.04800
C3 C -0.5538(6) -0.1663(5) 0.5425(2) 1.000 2 i d Uani 0.0295(12)
H3 H -0.5626 -0.2273 0.5064 1.000 2 i calc Uiso 0.03500
C6 C -0.5318(6) 0.0154(5) 0.6491(3) 1.000 2 i d Uani 0.0344(13)
H6 H -0.5257 0.0761 0.6859 1.000 2 i calc Uiso 0.04100
C7 C -0.3917(6) -0.0910(5) 0.6285(2) 1.000 2 i d Uani 0.0238(11)
C8 C -0.1899(6) 0.0032(5) 0.6839(2) 1.000 2 i d Uani 0.0239(11)
C9 C -0.1872(6) 0.1131(5) 0.6347(2) 1.000 2 i d Uani 0.0260(12)
H9 H -0.2330 0.1158 0.5894 1.000 2 i calc Uiso 0.03100
C10 C -0.1158(5) 0.2189(5) 0.6536(2) 1.000 2 i d Uani 0.0200(11)
C11 C -0.0483(6) 0.2138(5) 0.7211(2) 1.000 2 i d Uani 0.0233(11)
H11 H -0.0012 0.2852 0.7340 1.000 2 i calc Uiso 0.02800
C12 C -0.0502(6) 0.1036(5) 0.7697(2) 1.000 2 i d Uani 0.0233(11)
C13 C -0.1236(6) -0.0013(5) 0.7508(2) 1.000 2 i d Uani 0.0246(11)
H13 H -0.1278 -0.0747 0.7837 1.000 2 i calc Uiso 0.03000
C15 C 0.0275(6) 0.0931(5) 0.8430(3) 1.000 2 i d Uani 0.0289(12)
C20 C 0.3114(6) -0.2051(5) 1.0421(3) 1.000 2 i d Uani 0.0372(14)
H20 H 0.3173 -0.1332 1.0721 1.000 2 i calc Uiso 0.04500
C19 C 0.4342(6) -0.3258(5) 1.0451(3) 1.000 2 i d Uani 0.0373(14)
H19 H 0.5186 -0.3349 1.0774 1.000 2 i calc Uiso 0.04500
C18 C 0.4331(6) -0.4344(4) 1.0001(3) 1.000 2 i d Uani 0.0263(12)
C17 C 0.3015(6) -0.4130(5) 0.9546(3) 1.000 2 i d Uani 0.0361(13)
H17 H 0.2943 -0.4824 0.9231 1.000 2 i calc Uiso 0.04300
C16 C 0.1812(6) -0.2891(5) 0.9557(3) 1.000 2 i d Uani 0.0351(13)
H16 H 0.0934 -0.2779 0.9249 1.000 2 i calc Uiso 0.04200
C28 C 0.5788(8) 0.8341(6) 0.8767(3) 1.000 2 i d Uani 0.0450(15)
H28 H 0.5404 0.9174 0.9014 1.000 2 i calc Uiso 0.05400
C27 C 0.4820(7) 0.8060(5) 0.8242(3) 1.000 2 i d Uani 0.0392(14)
H27 H 0.3817 0.8695 0.8141 1.000 2 i calc Uiso 0.04700
C26 C 0.5335(6) 0.6831(5) 0.7860(3) 1.000 2 i d Uani 0.0304(12)
C30 C 0.6861(7) 0.5954(6) 0.8049(3) 1.000 2 i d Uani 0.0481(16)
H30 H 0.7279 0.5112 0.7811 1.000 2 i calc Uiso 0.05800
C29 C 0.7748(7) 0.6324(7) 0.8582(3) 1.000 2 i d Uani 0.0572(17)
H29 H 0.8761 0.5715 0.8694 1.000 2 i calc Uiso 0.06900
C23 C 0.4315(6) 0.6461(5) 0.7302(3) 1.000 2 i d Uani 0.0289(12)
C22 C 0.2587(6) 0.7070(5) 0.7291(3) 1.000 2 i d Uani 0.0397(14)
H22 H 0.2029 0.7712 0.7649 1.000 2 i calc Uiso 0.04800
C21 C 0.1686(6) 0.6729(5) 0.6749(3) 1.000 2 i d Uani 0.0366(14)
H21 H 0.0522 0.7154 0.6752 1.000 2 i calc Uiso 0.04400
C25 C 0.4067(6) 0.5212(5) 0.6230(3) 1.000 2 i d Uani 0.0306(12)
H25 H 0.4591 0.4570 0.5866 1.000 2 i calc Uiso 0.03700
C24 C 0.5047(6) 0.5492(5) 0.6757(3) 1.000 2 i d Uani 0.0352(13)
H24 H 0.6201 0.5033 0.6747 1.000 2 i calc Uiso 0.04200
O9 O 0.2742(13) 0.3779(9) 0.8116(5) 1.000 2 i d Uani 0.217(4)
H9A H 0.2930 0.2905 0.8117 1.000 2 i d Uiso 0.32600
H9B H 0.1718 0.4125 0.8015 1.000 2 i d Uiso 0.32600

loop_
_atom_type_symbol
_atom_type_radius_bond
Ni 1.200
O 1.200
H 1.200
N 1.200
C 1.200

loop_
_geom_angle_atom_site_label_1
_geom_angle_atom_site_label_2
_geom_angle_atom_site_label_3
_geom_angle_site_symmetry_1
_geom_angle_site_symmetry_3
_geom_angle
_geom_angle_publ_flag
O2 Ni1 O1 1_565 2_556 166.76(12) no
O2 Ni1 N1 1_565 . 96.60(14) no
O1 Ni1 N1 2_556 . 96.64(14) no
O2 Ni1 O6 1_565 2_566 88.04(14) no
O1 Ni1 O6 2_556 2_566 89.95(13) no
N1 Ni1 O6 . 2_566 99.51(14) no
O2 Ni1 O7 1_565 . 89.68(14) no
O1 Ni1 O7 2_556 . 89.43(14) no
N1 Ni1 O7 . . 93.10(14) no
O6 Ni1 O7 2_566 . 167.36(12) no
O2 Ni1 Ni1 1_565 2_566 82.53(9) no
O1 Ni1 Ni1 2_556 2_566 84.34(9) no
N1 Ni1 Ni1 . 2_566 171.79(11) no
O6 Ni1 Ni1 2_566 2_566 88.63(9) no
O7 Ni1 Ni1 . 2_566 78.75(9) no
O4 Ni2 O4 2_557 . 180.0() no
O4 Ni2 N3 2_557 2_557 90.35(13) no
O4 Ni2 N3 . 2_557 89.65(13) no
O4 Ni2 N3 2_557 . 89.65(13) no
O4 Ni2 N3 . . 90.35(13) no
N3 Ni2 N3 2_557 . 180.0(2) no
O4 Ni2 O8 2_557 . 89.40(12) no
O4 Ni2 O8 . . 90.60(12) no
N3 Ni2 O8 2_557 . 91.29(14) no
N3 Ni2 O8 . . 88.71(14) no
O4 Ni2 O8 2_557 2_557 90.60(12) no
O4 Ni2 O8 . 2_557 89.40(12) no
N3 Ni2 O8 2_557 2_557 88.71(14) no
N3 Ni2 O8 . 2_557 91.29(14) no
O8 Ni2 O8 . 2_557 180.00(13) no
C14 O7 Ni1 . . 129.7(3) no
C7 O3 C8 . . 118.4(3) no
C15 O4 Ni2 . . 125.3(3) no
C14 O6 Ni1 . 2_566 117.9(3) no
C1 O1 Ni1 . 2_556 123.8(3) no
Ni2 O8 H8A . . 109.60 no
Ni2 O8 H8B . . 110.10 no
H8A O8 H8B . . 108.70 no
C1 O2 Ni1 . 1_545 126.3(3) no
C29 N2 C28 . . 116.0(5) no
C25 N1 C21 . . 117.6(4) no
C25 N1 Ni1 . . 122.1(3) no
C21 N1 Ni1 . . 120.3(3) no
C16 N3 C20 . . 116.4(4) no
C16 N3 Ni2 . . 122.6(3) no
C20 N3 Ni2 . . 121.0(3) no
O2 C1 O1 . . 122.9(4) no
O2 C1 C2 . . 120.2(4) no
O1 C1 C2 . . 116.9(4) no
C6 C5 C4 . . 120.1(5) no
C6 C5 H5 . . 120.00 no
C4 C5 H5 . . 120.00 no
C3 C2 C7 . . 117.1(4) no
C3 C2 C1 . . 118.8(4) no
C7 C2 C1 . . 124.1(4) no
O7 C14 O6 . . 124.2(4) no
O7 C14 C10 . . 117.0(4) no
O6 C14 C10 . . 118.8(4) no
C3 C4 C5 . . 119.8(5) no
C3 C4 H4 . . 120.10 no
C5 C4 H4 . . 120.10 no
C4 C3 C2 . . 122.0(4) no
C4 C3 H3 . . 119.00 no
C2 C3 H3 . . 119.00 no
C5 C6 C7 . . 120.0(4) no
C5 C6 H6 . . 120.00 no
C7 C6 H6 . . 120.00 no
C6 C7 O3 . . 119.4(4) no
C6 C7 C2 . . 120.9(4) no
O3 C7 C2 . . 119.5(4) no
C13 C8 O3 . . 116.6(4) no
C13 C8 C9 . . 120.7(4) no
O3 C8 C9 . . 122.5(4) no
C10 C9 C8 . . 119.4(4) no
C10 C9 H9 . . 120.30 no
C8 C9 H9 . . 120.30 no
C11 C10 C9 . . 119.7(4) no
C11 C10 C14 . . 120.3(4) no
C9 C10 C14 . . 119.5(4) no
C12 C11 C10 . . 120.6(4) no
C12 C11 H11 . . 119.70 no
C10 C11 H11 . . 119.70 no
C11 C12 C13 . . 119.4(4) no
C11 C12 C15 . . 121.8(4) no
C13 C12 C15 . . 118.8(4) no
C8 C13 C12 . . 120.1(4) no
C8 C13 H13 . . 119.90 no
C12 C13 H13 . . 119.90 no
O4 C15 O5 . . 124.9(4) no
O4 C15 C12 . . 117.5(4) no
O5 C15 C12 . . 117.5(4) no
N3 C20 C19 . . 123.7(4) no
N3 C20 H20 . . 118.10 no
C19 C20 H20 . . 118.10 no
C20 C19 C18 . . 120.2(4) no
C20 C19 H19 . . 119.90 no
C18 C19 H19 . . 119.90 no
C17 C18 C19 . . 116.1(4) no
C17 C18 C18 . 2_647 122.0(5) no
C19 C18 C18 . 2_647 121.9(5) no
C16 C17 C18 . . 120.2(4) no
C16 C17 H17 . . 119.90 no
C18 C17 H17 . . 119.90 no
N3 C16 C17 . . 123.4(4) no
N3 C16 H16 . . 118.30 no
C17 C16 H16 . . 118.30 no
N2 C28 C27 . . 124.4(5) no
N2 C28 H28 . . 117.80 no
C27 C28 H28 . . 117.80 no
C28 C27 C26 . . 119.9(5) no
C28 C27 H27 . . 120.00 no
C26 C27 H27 . . 120.00 no
C27 C26 C30 . . 115.6(5) no
C27 C26 C23 . . 122.1(5) no
C30 C26 C23 . . 122.3(5) no
C29 C30 C26 . . 120.4(5) no
C29 C30 H30 . . 119.80 no
C26 C30 H30 . . 119.80 no
N2 C29 C30 . . 123.7(6) no
N2 C29 H29 . . 118.10 no
C30 C29 H29 . . 118.10 no
C22 C23 C24 . . 116.4(4) no
C22 C23 C26 . . 121.7(4) no
C24 C23 C26 . . 121.8(4) no
C21 C22 C23 . . 120.2(5) no
C21 C22 H22 . . 119.90 no
C23 C22 H22 . . 119.90 no
N1 C21 C22 . . 122.7(4) no
N1 C21 H21 . . 118.70 no
C22 C21 H21 . . 118.70 no
N1 C25 C24 . . 123.1(4) no
N1 C25 H25 . . 118.50 no
C24 C25 H25 . . 118.50 no
C25 C24 C23 . . 120.1(4) no
C25 C24 H24 . . 120.00 no
C23 C24 H24 . . 120.00 no
H9A O9 H9B . . 109.50 no

loop_
_geom_bond_atom_site_label_1
_geom_bond_atom_site_label_2
_geom_bond_site_symmetry_2
_geom_bond_distance
_geom_bond_publ_flag
Ni1 O2 1_565 1.997(3) no
Ni1 O1 2_556 2.001(3) no
Ni1 N1 . 2.012(3) no
Ni1 O6 2_566 2.019(3) no
Ni1 O7 . 2.019(3) no
Ni1 Ni1 2_566 2.6598(11) no
Ni2 O4 2_557 2.048(3) no
Ni2 O4 . 2.048(3) no
Ni2 N3 2_557 2.070(4) no
Ni2 N3 . 2.070(4) no
Ni2 O8 . 2.084(3) no
Ni2 O8 2_557 2.084(3) no
O7 C14 . 1.254(5) no
O3 C7 . 1.385(5) no
O3 C8 . 1.387(5) no
O4 C15 . 1.250(5) no
O6 C14 . 1.255(5) no
O6 Ni1 2_566 2.019(3) no
O1 C1 . 1.256(5) no
O1 Ni1 2_556 2.001(3) no
O5 C15 . 1.257(5) no
O8 H8A . 0.8608 no
O8 H8B . 0.8611 no
O2 C1 . 1.253(5) no
O2 Ni1 1_545 1.997(3) no
N2 C29 . 1.324(7) no
N2 C28 . 1.332(6) no
N1 C25 . 1.320(5) no
N1 C21 . 1.339(5) no
N3 C16 . 1.330(5) no
N3 C20 . 1.331(5) no
C1 C2 . 1.486(6) no
C5 C6 . 1.373(6) no
C5 C4 . 1.379(6) no
C5 H5 . 0.9300 no
C2 C3 . 1.394(6) no
C2 C7 . 1.399(6) no
C14 C10 . 1.488(6) no
C4 C3 . 1.362(6) no
C4 H4 . 0.9300 no
C3 H3 . 0.9300 no
C6 C7 . 1.380(6) no
C6 H6 . 0.9300 no
C8 C13 . 1.369(6) no
C8 C9 . 1.388(6) no
C9 C10 . 1.385(6) no
C9 H9 . 0.9300 no
C10 C11 . 1.385(5) no
C11 C12 . 1.381(6) no
C11 H11 . 0.9300 no
C12 C13 . 1.388(6) no
C12 C15 . 1.515(6) no
C13 H13 . 0.9300 no
C20 C19 . 1.367(6) no
C20 H20 . 0.9300 no
C19 C18 . 1.383(6) no
C19 H19 . 0.9300 no
C18 C17 . 1.382(6) no
C18 C18 2_647 1.483(8) no
C17 C16 . 1.376(6) no
C17 H17 . 0.9300 no
C16 H16 . 0.9300 no
C28 C27 . 1.368(6) no
C28 H28 . 0.9300 no
C27 C26 . 1.383(6) no
C27 H27 . 0.9300 no
C26 C30 . 1.394(6) no
C26 C23 . 1.477(6) no
C30 C29 . 1.371(7) no
C30 H30 . 0.9300 no
C29 H29 . 0.9300 no
C23 C22 . 1.379(6) no
C23 C24 . 1.390(6) no
C22 C21 . 1.378(6) no
C22 H22 . 0.9300 no
C21 H21 . 0.9300 no
C25 C24 . 1.376(6) no
C25 H25 . 0.9300 no
C24 H24 . 0.9300 no
O9 H9A . 0.8499 no
O9 H9B . 0.8499 no

loop_
_geom_torsion_atom_site_label_1
_geom_torsion_atom_site_label_2
_geom_torsion_atom_site_label_3
_geom_torsion_atom_site_label_4
_geom_torsion_site_symmetry_1
_geom_torsion_site_symmetry_4
_geom_torsion
_geom_torsion_publ_flag
O2 Ni1 O7 C14 1_565 . 89.0(4) no
O1 Ni1 O7 C14 2_556 . -77.8(4) no
N1 Ni1 O7 C14 . . -174.4(4) no
O6 Ni1 O7 C14 2_566 . 9.4(9) no
Ni1 Ni1 O7 C14 2_566 . 6.6(4) no
O4 Ni2 O4 C15 2_557 . -172.(100) no
N3 Ni2 O4 C15 2_557 . 51.6(4) no
N3 Ni2 O4 C15 . . -128.4(4) no
O8 Ni2 O4 C15 . . -39.7(4) no
O8 Ni2 O4 C15 2_557 . 140.3(4) no
O2 Ni1 N1 C25 1_565 . -171.6(4) no
O1 Ni1 N1 C25 2_556 . 8.6(4) no
O6 Ni1 N1 C25 2_566 . -82.5(4) no
O7 Ni1 N1 C25 . . 98.4(4) no
Ni1 Ni1 N1 C25 2_566 . 105.0(8) no
O2 Ni1 N1 C21 1_565 . 8.3(4) no
O1 Ni1 N1 C21 2_556 . -171.5(4) no
O6 Ni1 N1 C21 2_566 . 97.4(4) no
O7 Ni1 N1 C21 . . -81.7(4) no
Ni1 Ni1 N1 C21 2_566 . -75.1(9) no
O4 Ni2 N3 C16 2_557 . 138.2(4) no
O4 Ni2 N3 C16 . . -41.8(4) no
N3 Ni2 N3 C16 2_557 . 44.(4) no
O8 Ni2 N3 C16 . . -132.4(4) no
O8 Ni2 N3 C16 2_557 . 47.6(4) no
O4 Ni2 N3 C20 2_557 . -41.1(4) no
O4 Ni2 N3 C20 . . 138.9(4) no
N3 Ni2 N3 C20 2_557 . -135.(4) no
O8 Ni2 N3 C20 . . 48.3(4) no
O8 Ni2 N3 C20 2_557 . -131.7(4) no
Ni1 O2 C1 O1 1_545 . -1.6(7) no
Ni1 O2 C1 C2 1_545 . 179.2(3) no
Ni1 O1 C1 O2 2_556 . -0.9(6) no
Ni1 O1 C1 C2 2_556 . 178.3(3) no
O2 C1 C2 C3 . . 175.2(4) no
O1 C1 C2 C3 . . -4.0(6) no
O2 C1 C2 C7 . . -4.4(7) no
O1 C1 C2 C7 . . 176.4(4) no
Ni1 O7 C14 O6 . . -12.6(7) no
Ni1 O7 C14 C10 . . 167.1(3) no
Ni1 O6 C14 O7 2_566 . 10.3(6) no
Ni1 O6 C14 C10 2_566 . -169.3(3) no
C6 C5 C4 C3 . . -3.4(8) no
C5 C4 C3 C2 . . 1.6(7) no
C7 C2 C3 C4 . . 0.5(7) no
C1 C2 C3 C4 . . -179.2(4) no
C4 C5 C6 C7 . . 2.9(8) no
C5 C6 C7 O3 . . -176.0(4) no
C5 C6 C7 C2 . . -0.8(7) no
C8 O3 C7 C6 . . -42.2(6) no
C8 O3 C7 C2 . . 142.4(4) no
C3 C2 C7 C6 . . -0.9(7) no
C1 C2 C7 C6 . . 178.7(4) no
C3 C2 C7 O3 . . 174.3(4) no
C1 C2 C7 O3 . . -6.0(7) no
C7 O3 C8 C13 . . 143.4(4) no
C7 O3 C8 C9 . . -41.4(6) no
C13 C8 C9 C10 . . 0.4(7) no
O3 C8 C9 C10 . . -174.7(4) no
C8 C9 C10 C11 . . -0.1(7) no
C8 C9 C10 C14 . . 172.5(4) no
O7 C14 C10 C11 . . 6.2(6) no
O6 C14 C10 C11 . . -174.1(4) no
O7 C14 C10 C9 . . -166.3(4) no
O6 C14 C10 C9 . . 13.4(6) no
C9 C10 C11 C12 . . 0.6(7) no
C14 C10 C11 C12 . . -171.9(4) no
C10 C11 C12 C13 . . -1.3(7) no
C10 C11 C12 C15 . . 178.2(4) no
O3 C8 C13 C12 . . 174.3(4) no
C9 C8 C13 C12 . . -1.1(7) no
C11 C12 C13 C8 . . 1.5(7) no
C15 C12 C13 C8 . . -177.9(4) no
Ni2 O4 C15 O5 . . 26.9(7) no
Ni2 O4 C15 C12 . . -152.1(3) no
C11 C12 C15 O4 . . 173.8(4) no
C13 C12 C15 O4 . . -6.8(6) no
C11 C12 C15 O5 . . -5.3(7) no
C13 C12 C15 O5 . . 174.1(4) no
C16 N3 C20 C19 . . -1.0(7) no
Ni2 N3 C20 C19 . . 178.3(4) no
N3 C20 C19 C18 . . 1.6(8) no
C20 C19 C18 C17 . . -1.0(8) no
C20 C19 C18 C18 . 2_647 178.1(5) no
C19 C18 C17 C16 . . 0.0(7) no
C18 C18 C17 C16 2_647 . -179.1(5) no
C20 N3 C16 C17 . . -0.1(7) no
Ni2 N3 C16 C17 . . -179.4(4) no
C18 C17 C16 N3 . . 0.6(8) no
C29 N2 C28 C27 . . 0.0(8) no
N2 C28 C27 C26 . . 0.2(8) no
C28 C27 C26 C30 . . -0.3(7) no
C28 C27 C26 C23 . . 178.4(5) no
C27 C26 C30 C29 . . 0.2(8) no
C23 C26 C30 C29 . . -178.5(5) no
C28 N2 C29 C30 . . -0.1(9) no
C26 C30 C29 N2 . . 0.0(9) no
C27 C26 C23 C22 . . -20.7(7) no
C30 C26 C23 C22 . . 157.9(5) no
C27 C26 C23 C24 . . 158.6(5) no
C30 C26 C23 C24 . . -22.7(7) no
C24 C23 C22 C21 . . -1.2(8) no
C26 C23 C22 C21 . . 178.1(5) no
C25 N1 C21 C22 . . 0.7(7) no
Ni1 N1 C21 C22 . . -179.2(4) no
C23 C22 C21 N1 . . 0.1(8) no
C21 N1 C25 C24 . . -0.2(7) no
Ni1 N1 C25 C24 . . 179.7(4) no
N1 C25 C24 C23 . . -1.0(8) no
C22 C23 C24 C25 . . 1.7(7) no
C26 C23 C24 C25 . . -177.7(4) no
